data_2101496
loop_
_publ_author_name
'Andr\'e, C.'
'Luger, P.'
'Lotz, S.'
'Fehlhammer, W.-P.'

_publ_section_title
;
 The crystal packing modes of three sterically overcrowded imidazole
 derivatives
;
_journal_issue 2
_journal_name_full 'Acta Crystallographica Section B'
_journal_page_first 369
_journal_page_last 375
_journal_paper_doi 10.1107/S0108768195011293
_journal_volume 52
_journal_year 1996
_chemical_formula_sum 'C19 H21 N3 O2'
_chemical_formula_weight 323.39
_space_group_IT_number 19
_symmetry_cell_setting orthorhombic
_symmetry_space_group_name_Hall 'P 2ac 2ab'
_symmetry_space_group_name_H-M 'P 21 21 21'
_audit_creation_method from_xtal_archive_file_using_CIFIO
_cell_angle_alpha 90.00000
_cell_angle_beta 90.00000
_cell_angle_gamma 90.00000
_cell_formula_units_Z 4
_cell_length_a 8.321(2)
_cell_length_b 12.411(4)
_cell_length_c 17.008(6)
_cell_measurement_temperature 293
_cell_volume 1756.4(9)
_computing_data_reduction xtal_ADDREF_SORTRF
_computing_molecular_graphics xtal
_computing_publication_material xtal_BONDLA_CIFIO
_computing_structure_refinement xtal
_computing_structure_solution xtal
_diffrn_ambient_temperature 293
_diffrn_measurement_device 'Stoe four-circle'
_diffrn_measurement_method \w-2\q
_diffrn_radiation_source xray_tube
_diffrn_radiation_type CuK\a
_diffrn_radiation_wavelength 1.5418
_diffrn_reflns_av_sigmaI/netI .018
_diffrn_reflns_limit_h_max 9
_diffrn_reflns_limit_h_min 0
_diffrn_reflns_limit_k_max 14
_diffrn_reflns_limit_k_min 0
_diffrn_reflns_limit_l_max 19
_diffrn_reflns_limit_l_min 0
_diffrn_reflns_number 1691
_diffrn_reflns_theta_max 64.
_diffrn_reflns_theta_min 4.41
_exptl_absorpt_coefficient_mu 0.659
_exptl_absorpt_correction_type none
_exptl_crystal_density_diffrn 1.223
_exptl_crystal_F_000 688
_refine_diff_density_min -0.177
_refine_ls_extinction_method '2 reflections excluded'
_refine_ls_goodness_of_fit_obs 4.06
_refine_ls_hydrogen_treatment
;refall except H(161), H(162) and H(163), which were placed in
calculated positions and held fixed
;
_refine_ls_number_parameters 290
_refine_ls_number_reflns 1625
_refine_ls_number_restraints 0
_refine_ls_R_factor_obs 0.035
_refine_ls_weighting_details 'w = 1/\s^2^(F)'
_refine_ls_weighting_scheme calc
_refine_ls_wR_factor_obs 0.033
_reflns_number_observed 1625
_reflns_number_total 1691
_reflns_observed_criterion F>2\s(F)
_cod_data_source_file ka0029.cif
_cod_data_source_block SL82
_cod_depositor_comments
;
The following automatic conversions were performed:

'_refine_ls_weighting_scheme' value 'w = 1/\s^2^(F)' was changed to
'calc'. New tag '_refine_ls_weighting_details' was created. The value
of the new tag was set to 'w = 1/\s^2^(F)'.

Automatic conversion script
Id: cif_fix_values 3143 2015-03-26 13:38:13Z robertas 
;
_cod_original_sg_symbol_Hall P_2ac_2ab
_cod_database_code 2101496

loop_
_symmetry_equiv_pos_as_xyz
+x,+y,+z
1/2-x,-y,1/2+z
1/2+x,1/2-y,-z
-x,1/2+y,1/2-z

loop_
_atom_site_aniso_label
_atom_site_aniso_U_11
_atom_site_aniso_U_22
_atom_site_aniso_U_33
_atom_site_aniso_U_12
_atom_site_aniso_U_13
_atom_site_aniso_U_23
N1 .053(2) .0230(10) .0300(10) -.0020(10) .0030(10) .0010(9)
C2 .049(2) .0300(10) .040(2) -.0020(10) .004(2) .0020(10)
N3 .064(2) .0270(10) .0340(10) -.0080(10) .0040(10) .0010(10)
C4 .041(2) .0290(10) .0340(10) -.0030(10) .0000(10) .0030(10)
C5 .040(2) .0250(10) .0330(10) .0000(10) .0010(10) .0010(10)
C6 .044(2) .041(2) .0320(10) -.0040(10) .0030(10) -.0010(10)
C7 .060(2) .041(2) .046(2) -.006(2) .011(2) -.001(2)
C8 .075(3) .068(2) .052(2) -.011(2) .020(2) -.016(2)
C9 .084(3) .095(3) .037(2) -.012(3) .005(2) -.008(2)
C10 .082(3) .102(3) .046(2) .014(3) -.001(2) .021(2)
C11 .070(2) .065(2) .040(2) .015(2) .003(2) .008(2)
O12 .083(2) .0255(9) .0440(10) -.0130(10) .0100(10) -.0052(9)
N13 .057(2) .0280(10) .0310(10) -.0080(10) .0030(10) .0010(10)
C14 .074(2) .0320(10) .0310(10) -.006(2) .006(2) .0030(10)
C15 .202(9) .071(3) .048(2) .054(5) -.003(4) .013(2)
C16 .111(4) .125(4) .080(3) -.063(3) .050(3) -.038(3)
C17 .103(4) .047(2) .033(2) -.004(2) .004(2) -.004(2)
O20 .0390(10) .0310(10) .0430(10) .0057(9) -.0030(10) -.0030(10)
C21 .037(2) .0350(10) .0290(10) .0000(10) -.0010(10) .0010(10)
C22 .047(2) .051(2) .066(2) .004(2) -.004(2) .012(2)
C23 .041(2) .091(3) .072(3) .013(2) -.006(2) .009(2)
C24 .044(2) .089(3) .054(2) -.022(2) -.001(2) -.001(2)
C25 .056(2) .054(2) .050(2) -.021(2) .002(2) -.001(2)
C26 .045(2) .034(2) .041(2) -.0050(10) .0030(10) -.0010(10)

loop_
_atom_site_label
_atom_site_fract_x
_atom_site_fract_y
_atom_site_fract_z
_atom_site_U_iso_or_equiv
_atom_site_thermal_displace_type
_atom_site_occupancy
N1 -.0783(3) 1.1434(2) .83770(10) .0350(10) Uani 1.00000
C2 -.0473(4) 1.2334(2) .7929(2) .040(2) Uani 1.00000
N3 -.0410(3) 1.2093(2) .71380(10) .0410(10) Uani 1.00000
C4 -.0676(4) 1.1058(2) .7077(2) .0350(10) Uani 1.00000
C5 -.0968(3) 1.0496(2) .7872(2) .0330(10) Uani 1.00000
C6 -.0950(4) 1.1431(2) .9218(2) .039(2) Uani 1.00000
C7 -.1827(4) 1.2234(3) .9581(2) .049(2) Uani 1.00000
H7 -.223(4) 1.277(3) .928(2) .060(10) Uiso 1.00000
C8 -.1918(5) 1.2274(3) 1.0400(2) .065(2) Uani 1.00000
H8 -.271(5) 1.292(3) 1.066(2) .12(2) Uiso 1.00000
C9 -.1185(5) 1.1508(4) 1.0842(2) .072(3) Uani 1.00000
H9 -.126(4) 1.163(3) 1.146(2) .090(10) Uiso 1.00000
C10 -.0373(6) 1.0688(4) 1.0476(2) .077(3) Uani 1.00000
H10 .012(5) 1.025(3) 1.079(2) .11(2) Uiso 1.00000
C11 -.0220(5) 1.0647(3) .9658(2) .058(2) Uani 1.00000
H11 .039(4) 1.009(2) .942(2) .060(10) Uiso 1.00000
O12 -.0276(3) 1.32450(10) .81910(10) .0510(10) Uani 1.00000
N13 -.0643(3) 1.0489(2) .64230(10) .0390(10) Uani 1.00000
H13 -.089(5) .974(3) .649(2) .080(10) Uiso 1.00000
C14 -.0108(5) 1.0876(2) .5640(2) .046(2) Uani 1.00000
C15 -.1140(10) 1.1787(5) .5371(3) .107(5) Uani 1.00000
H151 -.226(5) 1.147(3) .541(2) .07(2) Uiso 1.00000
H152 -.081(6) 1.241(3) .566(2) .11(2) Uiso 1.00000
H153 -.079(6) 1.200(3) .482(3) .13(2) Uiso 1.00000
C16 .1617(6) 1.1218(4) .5704(3) .105(4) Uani 1.00000
H161 .18140 1.17960 .61180 .11300 Uiso 1.00000
H162 .23560 1.05730 .58830 .11300 Uiso 1.00000
H163 .20620 1.14700 .51920 .11300 Uiso 1.00000
C17 -.0241(6) .9919(3) .5086(2) .061(2) Uani 1.00000
H171 .009(5) 1.010(3) .464(2) .080(10) Uiso 1.00000
H172 .043(4) .930(3) .529(2) .060(10) Uiso 1.00000
H173 -.156(4) .977(3) .505(2) .090(10) Uiso 1.00000
O20 .0297(3) .9774(2) .80260(10) .0380(10) Uani 1.00000
H20 .031(4) .937(2) .773(2) .050(10) Uiso 1.00000
C21 -.2632(3) 1.0002(2) .7929(2) .0340(10) Uani 1.00000
C22 -.3989(4) 1.0623(3) .7797(2) .055(2) Uani 1.00000
H22 -.374(5) 1.140(3) .769(2) .110(10) Uiso 1.00000
C23 -.5509(4) 1.0181(3) .7820(3) .068(3) Uani 1.00000
H23 -.649(4) 1.063(3) .776(2) .080(10) Uiso 1.00000
C24 -.5694(4) .9084(3) .7977(2) .063(2) Uani 1.00000
H24 -.687(4) .879(3) .801(2) .080(10) Uiso 1.00000
C25 -.4370(5) .8472(3) .8114(2) .053(2) Uani 1.00000
H25 -.449(4) .767(2) .825(2) .056(9) Uiso 1.00000
C26 -.2843(4) .8913(2) .8092(2) .040(2) Uani 1.00000
H26 -.194(4) .852(2) .814(2) .047(9) Uiso 1.00000

loop_
_atom_type_symbol
_atom_type_scat_dispersion_real
_atom_type_scat_dispersion_imag
_atom_type_scat_source
C .017 .009 Int._Tables_Vol_IV_Tables_2.2B_and_2.3.1
H 0 0 Int._Tables_Vol_IV_Tables_2.2B_and_2.3.1
N .029 .018 Int._Tables_Vol_IV_Tables_2.2B_and_2.3.1
O .047 .032 Int._Tables_Vol_IV_Tables_2.2B_and_2.3.1

loop_
_geom_angle_atom_site_label_1
_geom_angle_atom_site_label_2
_geom_angle_atom_site_label_3
_geom_angle_site_symmetry_1
_geom_angle_site_symmetry_3
_geom_angle
_geom_angle_publ_flag
C2 N1 C5 3_566 3_566 110.1(2) yes
C2 N1 C6 3_566 3_566 124.8(2) yes
C5 N1 C6 3_566 3_566 125.1(2) yes
N1 C2 N3 3_566 3_566 111.8(2) yes
N1 C2 O12 3_566 3_566 125.0(2) yes
N3 C2 O12 3_566 3_566 123.2(2) yes
C2 N3 C4 3_566 3_566 106.4(2) yes
N3 C4 C5 3_566 3_566 113.7(2) yes
N3 C4 N13 3_566 3_566 126.1(2) yes
C5 C4 N13 3_566 3_566 120.1(2) yes
N1 C5 C4 3_566 3_566 98.0(2) yes
N1 C5 O20 3_566 3_566 108.7(2) yes
N1 C5 C21 3_566 3_566 112.5(2) yes
C4 C5 O20 3_566 3_566 109.5(2) yes
C4 C5 C21 3_566 3_566 112.5(2) yes
O20 C5 C21 3_566 3_566 114.4(2) yes
N1 C6 C7 3_566 3_566 119.6(3) yes
N1 C6 C11 3_566 3_566 120.2(3) yes
C7 C6 C11 3_566 3_566 120.2(3) yes
C6 C7 H7 3_566 3_566 118(2) yes
C6 C7 C8 3_566 3_566 120.0(3) yes
H7 C7 C8 3_566 3_566 121(2) yes
C7 C8 H8 3_566 3_566 116(2) yes
C7 C8 C9 3_566 3_566 120.2(4) yes
H8 C8 C9 3_566 3_566 123(2) yes
C8 C9 H9 3_566 3_566 115(2) yes
C8 C9 C10 3_566 3_566 119.3(4) yes
H9 C9 C10 3_566 3_566 126(2) yes
C9 C10 H10 3_566 3_566 115(3) yes
C9 C10 C11 3_566 3_566 121.7(4) yes
H10 C10 C11 3_566 3_566 123(3) yes
C6 C11 C10 3_566 3_566 118.4(4) yes
C6 C11 H11 3_566 3_566 122(2) yes
C10 C11 H11 3_566 3_566 120(2) yes
C4 N13 H13 3_566 3_566 115(2) yes
C4 N13 C14 3_566 3_566 126.2(2) yes
H13 N13 C14 3_566 3_566 119(2) yes
N13 C14 C15 3_566 3_566 110.3(3) yes
N13 C14 C16 3_566 3_566 108.3(3) yes
N13 C14 C17 3_566 3_566 106.4(2) yes
C15 C14 C16 3_566 3_566 111.0(4) yes
C15 C14 C17 3_566 3_566 111.1(3) yes
C16 C14 C17 3_566 3_566 109.6(3) yes
C14 C15 H151 3_566 3_566 102(2) yes
C14 C15 H152 3_566 3_566 107(3) yes
C14 C15 H153 3_566 3_566 109(3) yes
H151 C15 H152 3_566 3_566 123(4) yes
H151 C15 H153 3_566 3_566 115(3) yes
H152 C15 H153 3_566 3_566 100(3) yes
C14 C16 H161 3_566 3_566 113.7(4) yes
C14 C16 H162 3_566 3_566 111.4(4) yes
C14 C16 H163 3_566 3_566 112.4(4) yes
H161 C16 H162 3_566 3_566 103.9(4) yes
H161 C16 H163 3_566 3_566 108.8(5) yes
H162 C16 H163 3_566 3_566 106.0(4) yes
C14 C17 H171 3_566 3_566 109(2) yes
C14 C17 H172 3_566 3_566 110(2) yes
C14 C17 H173 3_566 3_566 104(2) yes
H171 C17 H172 3_566 3_566 110(3) yes
H171 C17 H173 3_566 3_566 108(3) yes
H172 C17 H173 3_566 3_566 116(3) yes
C5 O20 H20 3_566 3_566 109(3) yes
C5 C21 C22 3_566 3_566 120.6(3) yes
C5 C21 C26 3_566 3_566 121.3(3) yes
C22 C21 C26 3_566 3_566 118.1(3) yes
C21 C22 H22 3_566 3_566 113(2) yes
C21 C22 C23 3_566 3_566 121.5(3) yes
H22 C22 C23 3_566 3_566 125(2) yes
C22 C23 H23 3_566 3_566 122(2) yes
C22 C23 C24 3_566 3_566 119.6(4) yes
H23 C23 C24 3_566 3_566 118(2) yes
C23 C24 H24 3_566 3_566 117(2) yes
C23 C24 C25 3_566 3_566 119.3(3) yes
H24 C24 C25 3_566 3_566 124(2) yes
C24 C25 H25 3_566 3_566 120(2) yes
C24 C25 C26 3_566 3_566 121.2(3) yes
H25 C25 C26 3_566 3_566 118(2) yes
C21 C26 C25 3_566 3_566 120.4(3) yes
C21 C26 H26 3_566 3_566 116(2) yes
C25 C26 H26 3_566 3_566 123(2) yes

loop_
_geom_bond_atom_site_label_1
_geom_bond_atom_site_label_2
_geom_bond_site_symmetry_2
_geom_bond_distance
_geom_bond_publ_flag
N1 C2 3_566 1.376(3) yes
N1 C5 3_566 1.454(3) yes
N1 C6 3_566 1.438(3) yes
C2 N3 3_566 1.380(4) yes
C2 O12 3_566 1.226(3) yes
N3 C4 3_566 1.308(3) yes
C4 C5 3_566 1.540(4) yes
C4 N13 3_566 1.319(3) yes
C5 O20 3_566 1.407(3) yes
C5 C21 3_566 1.518(4) yes
C6 C7 3_566 1.381(5) yes
C6 C11 3_566 1.369(5) yes
C7 H7 3_566 .90(3) yes
C7 C8 3_566 1.396(5) yes
C8 H8 3_566 1.13(4) yes
C8 C9 3_566 1.356(6) yes
C9 H9 3_566 1.07(3) yes
C9 C10 3_566 1.371(7) yes
C10 H10 3_566 .87(4) yes
C10 C11 3_566 1.397(5) yes
C11 H11 3_566 .95(3) yes
N13 H13 3_566 .96(3) yes
N13 C14 3_566 1.484(4) yes
C14 C15 3_566 1.492(8) yes
C14 C16 3_566 1.501(6) yes
C14 C17 3_566 1.520(5) yes
C15 H151 3_566 1.01(4) yes
C15 H152 3_566 .96(4) yes
C15 H153 3_566 1.02(4) yes
C16 H161 3_566 1.019(5) yes
C16 H162 3_566 1.054(5) yes
C16 H163 3_566 .996(5) yes
C17 H171 3_566 .84(3) yes
C17 H172 3_566 1.02(3) yes
C17 H173 3_566 1.12(4) yes
O20 H20 3_566 .71(3) yes
C21 C22 3_566 1.385(5) yes
C21 C26 3_566 1.391(4) yes
C22 H22 3_566 1.00(4) yes
C22 C23 3_566 1.379(5) yes
C23 H23 3_566 .99(3) yes
C23 C24 3_566 1.396(6) yes
C24 H24 3_566 1.05(4) yes
C24 C25 3_566 1.358(5) yes
C25 H25 3_566 1.03(3) yes
C25 C26 3_566 1.385(5) yes
C26 H26 3_566 .90(3) yes

loop_
_geom_torsion_atom_site_label_1
_geom_torsion_atom_site_label_2
_geom_torsion_atom_site_label_3
_geom_torsion_atom_site_label_4
_geom_torsion_site_symmetry_1
_geom_torsion_site_symmetry_2
_geom_torsion_site_symmetry_3
_geom_torsion_site_symmetry_4
_geom_torsion
C5 N1 C2 N3 3_566 3_566 3_566 3_566 -.6(3)
C5 N1 C2 O12 3_566 3_566 3_566 3_566 179.3(3)
C6 N1 C2 N3 3_566 3_566 3_566 3_566 -178.8(3)
C6 N1 C2 O12 3_566 3_566 3_566 3_566 1.2(5)
C2 N1 C5 C4 3_566 3_566 3_566 3_566 .8(3)
C2 N1 C5 O20 3_566 3_566 3_566 3_566 114.6(3)
C2 N1 C5 C21 3_566 3_566 3_566 3_566 -117.7(3)
C6 N1 C5 C4 3_566 3_566 3_566 3_566 178.9(3)
C6 N1 C5 O20 3_566 3_566 3_566 3_566 -67.3(3)
C6 N1 C5 C21 3_566 3_566 3_566 3_566 60.5(3)
C2 N1 C6 C7 3_566 3_566 3_566 3_566 43.0(4)
C2 N1 C6 C11 3_566 3_566 3_566 3_566 -135.8(3)
C5 N1 C6 C7 3_566 3_566 3_566 3_566 -134.9(3)
C5 N1 C6 C11 3_566 3_566 3_566 3_566 46.3(4)
N1 C2 N3 C4 3_566 3_566 3_566 3_566 .1(4)
O12 C2 N3 C4 3_566 3_566 3_566 3_566 -179.9(3)
C2 N3 C4 C5 3_566 3_566 3_566 3_566 .5(3)
C2 N3 C4 N13 3_566 3_566 3_566 3_566 -176.6(3)
N3 C4 C5 N1 3_566 3_566 3_566 3_566 -.8(3)
N3 C4 C5 O20 3_566 3_566 3_566 3_566 -113.9(3)
N3 C4 C5 C21 3_566 3_566 3_566 3_566 117.6(3)
N13 C4 C5 N1 3_566 3_566 3_566 3_566 176.4(3)
N13 C4 C5 O20 3_566 3_566 3_566 3_566 63.3(3)
N13 C4 C5 C21 3_566 3_566 3_566 3_566 -65.2(3)
N3 C4 N13 H13 3_566 3_566 3_566 3_566 -179(2)
N3 C4 N13 C14 3_566 3_566 3_566 3_566 7.9(5)
C5 C4 N13 H13 3_566 3_566 3_566 3_566 4(2)
C5 C4 N13 C14 3_566 3_566 3_566 3_566 -168.9(3)
N1 C5 O20 H20 3_566 3_566 3_566 3_566 -168(3)
C4 C5 O20 H20 3_566 3_566 3_566 3_566 -62(3)
C21 C5 O20 H20 3_566 3_566 3_566 3_566 65(3)
N1 C5 C21 C22 3_566 3_566 3_566 3_566 54.9(3)
N1 C5 C21 C26 3_566 3_566 3_566 3_566 -126.9(3)
C4 C5 C21 C22 3_566 3_566 3_566 3_566 -54.6(3)
C4 C5 C21 C26 3_566 3_566 3_566 3_566 123.6(3)
O20 C5 C21 C22 3_566 3_566 3_566 3_566 179.5(3)
O20 C5 C21 C26 3_566 3_566 3_566 3_566 -2.3(4)
N1 C6 C7 H7 3_566 3_566 3_566 3_566 -3(2)
N1 C6 C7 C8 3_566 3_566 3_566 3_566 -176.3(3)
C11 C6 C7 H7 3_566 3_566 3_566 3_566 175(2)
C11 C6 C7 C8 3_566 3_566 3_566 3_566 2.5(5)
N1 C6 C11 C10 3_566 3_566 3_566 3_566 178.2(3)
N1 C6 C11 H11 3_566 3_566 3_566 3_566 -1(2)
C7 C6 C11 C10 3_566 3_566 3_566 3_566 -.6(6)
C7 C6 C11 H11 3_566 3_566 3_566 3_566 -180(2)
C6 C7 C8 H8 3_566 3_566 3_566 3_566 -177(2)
C6 C7 C8 C9 3_566 3_566 3_566 3_566 -1.8(6)
H7 C7 C8 H8 3_566 3_566 3_566 3_566 11(4)
H7 C7 C8 C9 3_566 3_566 3_566 3_566 -174(2)
C7 C8 C9 H9 3_566 3_566 3_566 3_566 177(2)
C7 C8 C9 C10 3_566 3_566 3_566 3_566 -.8(7)
H8 C8 C9 H9 3_566 3_566 3_566 3_566 -9(3)
H8 C8 C9 C10 3_566 3_566 3_566 3_566 174(3)
C8 C9 C10 H10 3_566 3_566 3_566 3_566 176(3)
C8 C9 C10 C11 3_566 3_566 3_566 3_566 2.8(7)
H9 C9 C10 H10 3_566 3_566 3_566 3_566 0(4)
H9 C9 C10 C11 3_566 3_566 3_566 3_566 -174(2)
C9 C10 C11 C6 3_566 3_566 3_566 3_566 -2.1(7)
C9 C10 C11 H11 3_566 3_566 3_566 3_566 177(2)
H10 C10 C11 C6 3_566 3_566 3_566 3_566 -175(3)
H10 C10 C11 H11 3_566 3_566 3_566 3_566 4(4)
C4 N13 C14 C15 3_566 3_566 3_566 3_566 -61.3(5)
C4 N13 C14 C16 3_566 3_566 3_566 3_566 60.4(4)
C4 N13 C14 C17 3_566 3_566 3_566 3_566 178.2(3)
H13 N13 C14 C15 3_566 3_566 3_566 3_566 126(3)
H13 N13 C14 C16 3_566 3_566 3_566 3_566 -112(3)
H13 N13 C14 C17 3_566 3_566 3_566 3_566 5(3)
N13 C14 C15 H151 3_566 3_566 3_566 3_566 -54(2)
N13 C14 C15 H152 3_566 3_566 3_566 3_566 76(3)
N13 C14 C15 H153 3_566 3_566 3_566 3_566 -176(3)
C16 C14 C15 H151 3_566 3_566 3_566 3_566 -175(2)
C16 C14 C15 H152 3_566 3_566 3_566 3_566 -44(3)
C16 C14 C15 H153 3_566 3_566 3_566 3_566 64(3)
C17 C14 C15 H151 3_566 3_566 3_566 3_566 63(2)
C17 C14 C15 H152 3_566 3_566 3_566 3_566 -166(3)
C17 C14 C15 H153 3_566 3_566 3_566 3_566 -59(3)
N13 C14 C16 H161 3_566 3_566 3_566 3_566 -57.2(5)
N13 C14 C16 H162 3_566 3_566 3_566 3_566 59.8(4)
N13 C14 C16 H163 3_566 3_566 3_566 3_566 178.5(4)
C15 C14 C16 H161 3_566 3_566 3_566 3_566 64.0(5)
C15 C14 C16 H162 3_566 3_566 3_566 3_566 -178.9(4)
C15 C14 C16 H163 3_566 3_566 3_566 3_566 -60.2(5)
C17 C14 C16 H161 3_566 3_566 3_566 3_566 -172.8(4)
C17 C14 C16 H162 3_566 3_566 3_566 3_566 -55.8(4)
C17 C14 C16 H163 3_566 3_566 3_566 3_566 62.9(5)
N13 C14 C17 H171 3_566 3_566 3_566 3_566 -178(3)
N13 C14 C17 H172 3_566 3_566 3_566 3_566 -57(2)
N13 C14 C17 H173 3_566 3_566 3_566 3_566 67(2)
C15 C14 C17 H171 3_566 3_566 3_566 3_566 62(3)
C15 C14 C17 H172 3_566 3_566 3_566 3_566 -177(2)
C15 C14 C17 H173 3_566 3_566 3_566 3_566 -53(2)
C16 C14 C17 H171 3_566 3_566 3_566 3_566 -61(3)
C16 C14 C17 H172 3_566 3_566 3_566 3_566 60(2)
C16 C14 C17 H173 3_566 3_566 3_566 3_566 -176(2)
C5 C21 C22 H22 3_566 3_566 3_566 3_566 -3(2)
C5 C21 C22 C23 3_566 3_566 3_566 3_566 177.8(3)
C26 C21 C22 H22 3_566 3_566 3_566 3_566 179(2)
C26 C21 C22 C23 3_566 3_566 3_566 3_566 -.5(5)
C5 C21 C26 C25 3_566 3_566 3_566 3_566 -177.7(3)
C5 C21 C26 H26 3_566 3_566 3_566 3_566 -3(2)
C22 C21 C26 C25 3_566 3_566 3_566 3_566 .6(5)
C22 C21 C26 H26 3_566 3_566 3_566 3_566 175(2)
C21 C22 C23 H23 3_566 3_566 3_566 3_566 176(3)
C21 C22 C23 C24 3_566 3_566 3_566 3_566 -.2(6)
H22 C22 C23 H23 3_566 3_566 3_566 3_566 -3(4)
H22 C22 C23 C24 3_566 3_566 3_566 3_566 -180(3)
C22 C23 C24 H24 3_566 3_566 3_566 3_566 178(2)
C22 C23 C24 C25 3_566 3_566 3_566 3_566 .7(6)
H23 C23 C24 H24 3_566 3_566 3_566 3_566 2(3)
H23 C23 C24 C25 3_566 3_566 3_566 3_566 -176(2)
C23 C24 C25 H25 3_566 3_566 3_566 3_566 178(2)
C23 C24 C25 C26 3_566 3_566 3_566 3_566 -.6(6)
H24 C24 C25 H25 3_566 3_566 3_566 3_566 0(3)
H24 C24 C25 C26 3_566 3_566 3_566 3_566 -178(2)
C24 C25 C26 C21 3_566 3_566 3_566 3_566 .0(5)
C24 C25 C26 H26 3_566 3_566 3_566 3_566 -174(2)
H25 C25 C26 C21 3_566 3_566 3_566 3_566 -178(2)
H25 C25 C26 H26 3_566 3_566 3_566 3_566 8(3)
